data_7715656
loop_
_publ_author_name
'Kyoya, Yuri'
'Takahashi, Kiyonori'
'Kosaka, Wataru'
'Huang, Rui-Kang'
'Xue, Chen'
'Wu, Jia-Bing'
'Miyasaka, Hitoshi'
'Nakamura, Takayoshi'

_publ_section_title
;
 Unlocking single molecule magnetism: a supramolecular strategy for
 isolating neutral Mn<sup>III</sup> salen-type dimer in crystalline
 environments.
;
_journal_issue 17
_journal_name_full 'Dalton transactions (Cambridge, England : 2003)'
_journal_page_first 7517
_journal_page_last 7521
_journal_paper_doi 10.1039/d4dt00323c
_journal_volume 53
_journal_year 2024
_chemical_formula_moiety 'C24 H32 O8, 2(C18 H18 Cl Mn N2 O4)'
_chemical_formula_sum 'C60 H68 Cl2 Mn2 N4 O16'
_chemical_formula_weight 1281.96
_space_group_crystal_system triclinic
_space_group_IT_number 2
_space_group_name_Hall '-P 1'
_space_group_name_H-M_alt 'P -1'
_atom_sites_solution_hydrogens geom
_atom_sites_solution_primary dual
_audit_creation_date 2024-01-30
_audit_creation_method
;
Olex2 1.5
(compiled 2023.08.24 svn.re1ec1418 for OlexSys, GUI svn.r6817)
;
_audit_update_record
;
2024-01-30 deposited with the CCDC.	2024-04-03 downloaded from the CCDC.
;
_cell_angle_alpha 90.277(4)
_cell_angle_beta 102.249(5)
_cell_angle_gamma 98.094(5)
_cell_formula_units_Z 1
_cell_length_a 10.4886(7)
_cell_length_b 11.1906(6)
_cell_length_c 12.9544(7)
_cell_measurement_reflns_used 5135
_cell_measurement_temperature 292(2)
_cell_measurement_theta_max 71.4050
_cell_measurement_theta_min 4.3250
_cell_volume 1470.14(15)
_computing_cell_refinement 'CrysAlisPro 1.171.41.99a (Rigaku OD, 2021)'
_computing_data_collection 'CrysAlisPro 1.171.41.99a (Rigaku OD, 2021)'
_computing_data_reduction 'CrysAlisPro 1.171.41.99a (Rigaku OD, 2021)'
_computing_molecular_graphics 'Olex2 1.5 (Dolomanov et al., 2009)'
_computing_publication_material 'Olex2 1.5 (Dolomanov et al., 2009)'
_computing_structure_refinement 'SHELXL 2019/3 (Sheldrick, 2015)'
_computing_structure_solution 'SHELXT  (Sheldrick, 2015)'
_diffrn_ambient_environment air
_diffrn_ambient_temperature 292(2)
_diffrn_detector 'Hybrid Pixel Array Detector'
_diffrn_detector_area_resol_mean 5.8140
_diffrn_measured_fraction_theta_full 0.982
_diffrn_measured_fraction_theta_max 0.948
_diffrn_measurement_details
;
List of Runs (angles in degrees, time in seconds):

  # Type    Start    End  Width  t~exp~   \w     \q     \k     \f   Frames
#--------------------------------------------------------------------------
  1  \w    -81.00 -51.00   0.50    9.34    --    0.00  37.00 -60.00   60
  2  \w      6.00  61.00   0.50    9.34    --    0.00  37.00 -60.00  110
  3  \w    -62.00  89.00   0.50    9.34    --    0.00   0.00-180.00  302
  4  \w     32.00  89.00   0.50   37.35    --    5.00  28.00  30.00  114
  5  \w    -54.00 -23.00   0.50   37.35    --  -94.70  55.00   0.54   62
  6  \w   -169.00-143.00   0.50   37.35    --  -94.70  55.00-165.32   52
  7  \w    -45.00  -9.00   0.50   37.35    --  -94.70  55.00 -95.69   72
  8  \w    -73.00  -8.00   0.50   37.35    --  -94.70  55.00 -50.26  130
  9  \w    -94.00 -67.00   0.50   37.35    --  -94.70  55.00   0.54   54
 10  \w   -164.00-138.00   0.50   37.35    --  -94.70  55.00 172.35   52
 11  \w   -170.00-144.00   0.50   37.35    --  -94.70  53.00 100.98   52
 12  \w   -131.00  -5.00   0.50   37.35    --  -94.70  53.00 100.98  252
 13  \w   -170.00 -83.00   0.50   37.35    --  -94.70  55.00 -50.26  174
 14  \w    -68.00 -18.00   0.50   37.35    --  -94.70  55.00  49.58  100
 15  \w   -183.00 -75.00   0.50   37.35    --  -94.70  55.00  49.58  216
 16  \w   -138.00  -8.00   0.50   37.35    --  -94.70  55.00-165.32  260
 17  \w   -182.00  -5.00   0.50   37.35    --  -94.70  55.00 124.92  354
 18  \w   -136.00-111.00   0.50   37.35    --  -94.70  37.00-150.00   50
 19  \w    -88.00 -14.00   0.50   37.35    --  -94.70  37.00-150.00  148
 20  \w   -182.00-108.00   0.50   37.35    --  -94.70  46.00 -60.00  148
 21  \w   -162.00-123.00   0.50   37.35    --  -94.70  55.00   0.54   78
 22  \w    -96.00 -53.00   0.50   37.35    --  -94.70  55.00 -95.69   86
 23  \w    -60.00 -35.00   0.50   37.35    --  -94.70  55.00 172.35   50
 24  \w   -183.00-134.00   0.50   37.35    --  -94.70  55.00 -95.69   98
;
_diffrn_measurement_device 'four-circle diffractometer'
_diffrn_measurement_device_type 'XtaLAB AFC11 (RCD3): quarter-chi single'
_diffrn_measurement_method '\w scans'
_diffrn_orient_matrix_type 'CrysAlisPro convention (1999,Acta A55,543-557)'
_diffrn_orient_matrix_UB_11 -0.0122782000
_diffrn_orient_matrix_UB_12 -0.1381720000
_diffrn_orient_matrix_UB_13 0.0090715000
_diffrn_orient_matrix_UB_21 -0.1144928000
_diffrn_orient_matrix_UB_22 0.0020891000
_diffrn_orient_matrix_UB_23 0.0570568000
_diffrn_orient_matrix_UB_31 -0.0990817000
_diffrn_orient_matrix_UB_32 -0.0162513000
_diffrn_orient_matrix_UB_33 -0.1071930000
_diffrn_radiation_monochromator mirror
_diffrn_radiation_probe x-ray
_diffrn_radiation_type 'Cu K\a'
_diffrn_radiation_wavelength 1.54184
_diffrn_reflns_av_R_equivalents 0.0558
_diffrn_reflns_av_unetI/netI 0.0594
_diffrn_reflns_Laue_measured_fraction_full 0.982
_diffrn_reflns_Laue_measured_fraction_max 0.948
_diffrn_reflns_limit_h_max 12
_diffrn_reflns_limit_h_min -12
_diffrn_reflns_limit_k_max 13
_diffrn_reflns_limit_k_min -13
_diffrn_reflns_limit_l_max 15
_diffrn_reflns_limit_l_min -16
_diffrn_reflns_number 15676
_diffrn_reflns_point_group_measured_fraction_full 0.982
_diffrn_reflns_point_group_measured_fraction_max 0.948
_diffrn_reflns_theta_full 67.684
_diffrn_reflns_theta_max 73.205
_diffrn_reflns_theta_min 3.494
_diffrn_source 'Rotating-anode X-ray tube'
_diffrn_source_type 'Rigaku (Cu) X-ray Source'
_exptl_absorpt_coefficient_mu 4.943
_exptl_absorpt_correction_T_max 1.00000
_exptl_absorpt_correction_T_min 0.80624
_exptl_absorpt_correction_type multi-scan
_exptl_absorpt_process_details
;
CrysAlisPro 1.171.41.99a (Rigaku Oxford Diffraction, 2021)
Empirical absorption correction using spherical harmonics,
implemented in SCALE3 ABSPACK scaling algorithm.
;
_exptl_crystal_colour black
_exptl_crystal_colour_primary black
_exptl_crystal_density_diffrn 1.448
_exptl_crystal_description block
_exptl_crystal_F_000 668
_exptl_crystal_preparation 'Magnetic properties'
_exptl_crystal_size_max 0.136
_exptl_crystal_size_mid 0.034
_exptl_crystal_size_min 0.027
_refine_diff_density_max 0.980
_refine_diff_density_min -0.405
_refine_diff_density_rms 0.095
_refine_ls_extinction_method none
_refine_ls_goodness_of_fit_ref 0.951
_refine_ls_hydrogen_treatment constr
_refine_ls_matrix_type full
_refine_ls_number_parameters 381
_refine_ls_number_reflns 5577
_refine_ls_number_restraints 0
_refine_ls_restrained_S_all 0.951
_refine_ls_R_factor_all 0.0896
_refine_ls_R_factor_gt 0.0687
_refine_ls_shift/su_max 0.001
_refine_ls_shift/su_mean 0.000
_refine_ls_structure_factor_coef Fsqd
_refine_ls_weighting_details 'w=1/[\s^2^(Fo^2^)+(0.1526P)^2^] where P=(Fo^2^+2Fc^2^)/3'
_refine_ls_weighting_scheme calc
_refine_ls_wR_factor_gt 0.1861
_refine_ls_wR_factor_ref 0.2069
_reflns_Friedel_coverage 0.000
_reflns_number_gt 3901
_reflns_number_total 5577
_reflns_threshold_expression 'I > 2\s(I)'
_cod_data_source_file d4dt00323c1.cif
_cod_data_source_block exp_741_auto
_cod_depositor_comments 'Adding full bibliography for 7715656.cif.'
_cod_database_code 7715656
_shelx_shelxl_version_number 2019/3
_chemical_oxdiff_formula MnNOFeHClC
_chemical_oxdiff_usercomment 293k
_shelx_space_group_comment
;
The symmetry employed for this shelxl refinement is uniquely defined
by the following loop, which should always be used as a source of
symmetry information in preference to the above space-group names.
They are only intended as comments.
;
_reflns_odcompleteness_completeness 98.17
_reflns_odcompleteness_iscentric 1
_reflns_odcompleteness_theta 66.97
_olex2_refinement_description
;
1. Fixed Uiso
 At 1.2 times of:
  All C(H) groups, All C(H,H) groups
 At 1.5 times of:
  All C(H,H,H) groups
2.a Secondary CH2 refined with riding coordinates:
 C1(H1A,H1B), C26(H26A,H26B), C10(H10A,H10B), C28(H28A,H28B), C27(H27A,H27B),
 C25(H25A,H25B), C29(H29A,H29B), C30(H30A,H30B)
2.b Aromatic/amide H refined with riding coordinates:
 C2(H2), C11(H11), C16(H16), C7(H7), C14(H14), C15(H15), C22(H22), C6(H6),
 C5(H5), C21(H21), C20(H20), C19(H19)
2.c Idealised Me refined as rotating group:
 C9(H9A,H9B,H9C), C18(H18A,H18B,H18C)
;
_olex2_submission_special_instructions 'No special instructions were received'
_oxdiff_exptl_absorpt_empirical_details
;
Empirical correction (ABSPACK) includes:
- Absorption correction using spherical harmonics
- Frame scaling
;
_oxdiff_exptl_absorpt_empirical_full_max 1.628
_oxdiff_exptl_absorpt_empirical_full_min 0.424

loop_
_space_group_symop_operation_xyz
'x, y, z'
'-x, -y, -z'

loop_
_atom_site_label
_atom_site_type_symbol
_atom_site_fract_x
_atom_site_fract_y
_atom_site_fract_z
_atom_site_U_iso_or_equiv
_atom_site_adp_type
_atom_site_occupancy
_atom_site_site_symmetry_order
_atom_site_calc_flag
_atom_site_refinement_flags_posn
_atom_site_refinement_flags_adp
_atom_site_refinement_flags_occupancy
_atom_site_disorder_assembly
_atom_site_disorder_group
Mn1 Mn 0.85644(5) 0.34742(6) 0.44347(5) 0.0595(2) Uani 1 1 d . . . . .
Cl1 Cl 0.69937(10) 0.18332(10) 0.35409(10) 0.0772(3) Uani 1 1 d . . . . .
O7 O 0.5070(3) 0.2429(3) 0.7165(2) 0.0716(7) Uani 1 1 d . . . . .
O5 O 0.5809(3) 0.4523(3) 0.8097(2) 0.0726(8) Uani 1 1 d . . . . .
O2 O 0.9896(3) 0.2614(3) 0.5132(2) 0.0680(7) Uani 1 1 d . . . . .
O1 O 0.9539(3) 0.4070(3) 0.3413(3) 0.0729(8) Uani 1 1 d . . . . .
O8 O 0.3441(3) 0.2219(3) 0.5116(2) 0.0778(8) Uani 1 1 d . . . . .
O6 O 0.6428(4) 0.6758(3) 0.7036(3) 0.0828(9) Uani 1 1 d . . . . .
O4 O 0.9652(3) -0.0580(3) 0.8352(3) 0.0858(9) Uani 1 1 d . . . . .
N1 N 0.7427(3) 0.4772(3) 0.4091(3) 0.0605(8) Uani 1 1 d . . . . .
N2 N 0.7912(3) 0.3532(3) 0.5779(3) 0.0586(7) Uani 1 1 d . . . . .
O3 O 0.8767(4) 0.7423(3) 0.0308(3) 0.0930(10) Uani 1 1 d . . . . .
C24 C 0.5954(4) 0.3565(4) 0.8743(3) 0.0634(9) Uani 1 1 d . . . . .
C12 C 0.8948(3) 0.1881(3) 0.6603(3) 0.0551(8) Uani 1 1 d . . . . .
C2 C 0.7450(4) 0.5558(4) 0.3365(3) 0.0608(9) Uani 1 1 d . . . . .
H2 H 0.688131 0.613090 0.332143 0.073 Uiso 1 1 calc R U . . .
C23 C 0.5506(4) 0.2431(4) 0.8239(3) 0.0660(10) Uani 1 1 d . . . . .
C11 C 0.8119(4) 0.2800(4) 0.6541(3) 0.0597(9) Uani 1 1 d . . . . .
H11 H 0.769460 0.287555 0.709501 0.072 Uiso 1 1 calc R U . . .
C4 C 0.9270(4) 0.4865(4) 0.2676(3) 0.0607(9) Uani 1 1 d . . . . .
C3 C 0.8288(4) 0.5607(4) 0.2626(3) 0.0597(9) Uani 1 1 d . . . . .
C16 C 0.8947(4) 0.1061(4) 0.7424(3) 0.0604(9) Uani 1 1 d . . . . .
H16 H 0.838946 0.111557 0.788812 0.073 Uiso 1 1 calc R U . . .
C7 C 0.8096(4) 0.6477(4) 0.1833(3) 0.0662(10) Uani 1 1 d . . . . .
H7 H 0.744530 0.696726 0.181198 0.079 Uiso 1 1 calc R U . . .
C13 C 0.9805(3) 0.1821(4) 0.5915(3) 0.0618(9) Uani 1 1 d . . . . .
C14 C 1.0624(4) 0.0944(4) 0.6070(4) 0.0698(11) Uani 1 1 d . . . . .
H14 H 1.120814 0.090171 0.562582 0.084 Uiso 1 1 calc R U . . .
C17 C 0.9751(4) 0.0187(4) 0.7552(4) 0.0651(10) Uani 1 1 d . . . . .
C8 C 0.8864(5) 0.6591(4) 0.1108(3) 0.0719(11) Uani 1 1 d . . . . .
C1 C 0.6468(4) 0.4771(4) 0.4771(4) 0.0706(11) Uani 1 1 d . . . . .
H1A H 0.571366 0.415640 0.451861 0.085 Uiso 1 1 calc R U . . .
H1B H 0.616153 0.554979 0.476357 0.085 Uiso 1 1 calc R U . . .
C26 C 0.6168(5) 0.5698(4) 0.8601(3) 0.0716(11) Uani 1 1 d . . . . .
H26A H 0.711901 0.587220 0.883663 0.086 Uiso 1 1 calc R U . . .
H26B H 0.577837 0.572802 0.921438 0.086 Uiso 1 1 calc R U . . .
C10 C 0.7141(5) 0.4517(4) 0.5857(4) 0.0746(12) Uani 1 1 d . . . . .
H10A H 0.771740 0.523243 0.618685 0.090 Uiso 1 1 calc R U . . .
H10B H 0.649598 0.427947 0.628248 0.090 Uiso 1 1 calc R U . . .
C15 C 1.0603(4) 0.0137(4) 0.6855(4) 0.0754(12) Uani 1 1 d . . . . .
H15 H 1.115681 -0.045085 0.692890 0.090 Uiso 1 1 calc R U . . .
C22 C 0.6488(4) 0.3649(5) 0.9821(4) 0.0745(11) Uani 1 1 d . . . . .
H22 H 0.682127 0.440098 1.015200 0.089 Uiso 1 1 calc R U . . .
C28 C 0.5692(5) 0.6611(4) 0.7840(4) 0.0740(11) Uani 1 1 d . . . . .
H28A H 0.476890 0.635882 0.752010 0.089 Uiso 1 1 calc R U . . .
H28B H 0.576778 0.737857 0.821473 0.089 Uiso 1 1 calc R U . . .
C6 C 0.9832(5) 0.5870(4) 0.1138(4) 0.0760(12) Uani 1 1 d . . . . .
H6 H 1.035862 0.596424 0.064181 0.091 Uiso 1 1 calc R U . . .
C5 C 1.0033(5) 0.5009(4) 0.1896(4) 0.0734(11) Uani 1 1 d . . . . .
H5 H 1.067896 0.451882 0.189187 0.088 Uiso 1 1 calc R U . . .
C27 C 0.4383(5) 0.1440(4) 0.5473(4) 0.0845(13) Uani 1 1 d . . . . .
H27A H 0.522036 0.177288 0.531046 0.101 Uiso 1 1 calc R U . . .
H27B H 0.409558 0.065906 0.510680 0.101 Uiso 1 1 calc R U . . .
C25 C 0.4557(5) 0.1288(4) 0.6629(4) 0.0799(12) Uani 1 1 d . . . . .
H25A H 0.371673 0.098069 0.679852 0.096 Uiso 1 1 calc R U . . .
H25B H 0.516093 0.071143 0.685522 0.096 Uiso 1 1 calc R U . . .
C29 C 0.2619(5) 0.1897(5) 0.4107(4) 0.0834(13) Uani 1 1 d . . . . .
H29A H 0.192513 0.240068 0.398392 0.100 Uiso 1 1 calc R U . . .
H29B H 0.220424 0.106679 0.411546 0.100 Uiso 1 1 calc R U . . .
C21 C 0.5555(5) 0.1405(5) 0.8839(5) 0.0853(13) Uani 1 1 d . . . . .
H21 H 0.524223 0.064678 0.851365 0.102 Uiso 1 1 calc R U . . .
C30 C 0.6700(5) 0.7988(4) 0.6796(4) 0.0790(12) Uani 1 1 d . . . . .
H30A H 0.725511 0.843549 0.741091 0.095 Uiso 1 1 calc R U . . .
H30B H 0.588309 0.832716 0.661541 0.095 Uiso 1 1 calc R U . . .
C20 C 0.6526(5) 0.2616(6) 1.0409(4) 0.0878(14) Uani 1 1 d . . . . .
H20 H 0.686332 0.267837 1.113452 0.105 Uiso 1 1 calc R U . . .
C19 C 0.6069(6) 0.1508(6) 0.9922(5) 0.0952(16) Uani 1 1 d . . . . .
H19 H 0.610076 0.081711 1.031703 0.114 Uiso 1 1 calc R U . . .
C9 C 0.7889(7) 0.8276(5) 0.0314(4) 0.1011(17) Uani 1 1 d . . . . .
H9A H 0.794104 0.881880 -0.025215 0.152 Uiso 1 1 calc R U . . .
H9B H 0.812617 0.872652 0.097645 0.152 Uiso 1 1 calc R U . . .
H9C H 0.700413 0.786171 0.022267 0.152 Uiso 1 1 calc R U . . .
C18 C 1.0463(7) -0.1528(6) 0.8472(6) 0.118(2) Uani 1 1 d . . . . .
H18A H 1.018828 -0.207618 0.786753 0.177 Uiso 1 1 calc R U . . .
H18B H 1.037427 -0.195727 0.909857 0.177 Uiso 1 1 calc R U . . .
H18C H 1.136825 -0.118386 0.852951 0.177 Uiso 1 1 calc R U . . .

loop_
_atom_site_aniso_label
_atom_site_aniso_U_11
_atom_site_aniso_U_22
_atom_site_aniso_U_33
_atom_site_aniso_U_23
_atom_site_aniso_U_13
_atom_site_aniso_U_12
Mn1 0.0480(3) 0.0667(4) 0.0691(4) 0.0157(3) 0.0212(3) 0.0127(2)
Cl1 0.0598(5) 0.0783(7) 0.0914(8) -0.0042(6) 0.0122(5) 0.0093(4)
O7 0.0850(18) 0.0579(16) 0.0705(18) 0.0036(13) 0.0193(15) 0.0014(13)
O5 0.097(2) 0.0589(16) 0.0614(16) 0.0051(13) 0.0197(15) 0.0050(14)
O2 0.0563(14) 0.0861(19) 0.0681(17) 0.0076(14) 0.0250(13) 0.0140(13)
O1 0.0649(15) 0.0752(18) 0.088(2) 0.0218(15) 0.0325(15) 0.0185(13)
O8 0.096(2) 0.0683(18) 0.0661(18) -0.0024(14) 0.0166(16) 0.0043(15)
O6 0.109(2) 0.0666(18) 0.085(2) 0.0106(15) 0.0473(19) 0.0140(16)
O4 0.0776(18) 0.082(2) 0.102(2) 0.0264(18) 0.0210(18) 0.0226(16)
N1 0.0561(16) 0.0611(18) 0.069(2) 0.0049(15) 0.0228(15) 0.0117(13)
N2 0.0555(16) 0.0625(18) 0.0623(19) 0.0025(15) 0.0199(14) 0.0127(13)
O3 0.123(3) 0.090(2) 0.0656(19) 0.0191(17) 0.0243(19) 0.007(2)
C24 0.061(2) 0.069(2) 0.063(2) 0.0104(19) 0.0195(18) 0.0089(18)
C12 0.0491(17) 0.057(2) 0.058(2) -0.0006(16) 0.0118(16) 0.0041(14)
C2 0.062(2) 0.056(2) 0.067(2) 0.0107(18) 0.0156(18) 0.0126(16)
C23 0.061(2) 0.069(2) 0.070(3) 0.011(2) 0.0186(19) 0.0098(18)
C11 0.0549(19) 0.066(2) 0.061(2) 0.0001(18) 0.0185(17) 0.0092(16)
C4 0.059(2) 0.061(2) 0.062(2) 0.0060(18) 0.0185(18) 0.0007(16)
C3 0.060(2) 0.057(2) 0.060(2) 0.0025(17) 0.0136(17) 0.0016(16)
C16 0.0539(18) 0.063(2) 0.065(2) 0.0013(18) 0.0161(17) 0.0041(16)
C7 0.074(2) 0.061(2) 0.060(2) 0.0038(18) 0.0104(19) 0.0037(18)
C13 0.0449(17) 0.075(3) 0.063(2) -0.0058(19) 0.0104(16) 0.0038(16)
C14 0.056(2) 0.089(3) 0.070(3) 0.002(2) 0.0197(19) 0.0175(19)
C17 0.056(2) 0.064(2) 0.071(3) 0.0064(19) 0.0072(19) 0.0066(17)
C8 0.090(3) 0.069(3) 0.051(2) 0.0002(19) 0.013(2) -0.003(2)
C1 0.065(2) 0.070(3) 0.088(3) 0.013(2) 0.035(2) 0.0210(19)
C26 0.086(3) 0.066(2) 0.066(3) 0.001(2) 0.023(2) 0.008(2)
C10 0.079(3) 0.080(3) 0.077(3) 0.002(2) 0.032(2) 0.029(2)
C15 0.054(2) 0.080(3) 0.091(3) -0.011(3) 0.007(2) 0.0210(19)
C22 0.073(2) 0.082(3) 0.069(3) 0.009(2) 0.015(2) 0.012(2)
C28 0.085(3) 0.070(3) 0.072(3) 0.002(2) 0.029(2) 0.012(2)
C6 0.088(3) 0.077(3) 0.063(3) -0.004(2) 0.027(2) -0.007(2)
C5 0.079(3) 0.071(3) 0.074(3) -0.002(2) 0.030(2) 0.003(2)
C27 0.096(3) 0.069(3) 0.086(3) -0.014(2) 0.018(3) 0.007(2)
C25 0.092(3) 0.056(2) 0.085(3) 0.002(2) 0.010(3) 0.005(2)
C29 0.081(3) 0.082(3) 0.082(3) 0.002(2) 0.024(2) -0.014(2)
C21 0.088(3) 0.070(3) 0.095(4) 0.021(2) 0.017(3) 0.006(2)
C30 0.088(3) 0.070(3) 0.075(3) -0.005(2) 0.023(2) -0.010(2)
C20 0.085(3) 0.107(4) 0.072(3) 0.027(3) 0.010(2) 0.024(3)
C19 0.092(3) 0.098(4) 0.093(4) 0.039(3) 0.011(3) 0.014(3)
C9 0.132(5) 0.088(4) 0.074(3) 0.017(3) 0.005(3) 0.013(3)
C18 0.119(4) 0.099(4) 0.156(6) 0.060(4) 0.049(4) 0.053(3)

loop_
_atom_type_symbol
_atom_type_description
_atom_type_scat_dispersion_real
_atom_type_scat_dispersion_imag
_atom_type_scat_source
C C 0.0181 0.0091 'International Tables Vol C Tables 4.2.6.8 and 6.1.1.4'
H H 0.0000 0.0000 'International Tables Vol C Tables 4.2.6.8 and 6.1.1.4'
Cl Cl 0.3639 0.7018 'International Tables Vol C Tables 4.2.6.8 and 6.1.1.4'
Mn Mn -0.5299 2.8052 'International Tables Vol C Tables 4.2.6.8 and 6.1.1.4'
N N 0.0311 0.0180 'International Tables Vol C Tables 4.2.6.8 and 6.1.1.4'
O O 0.0492 0.0322 'International Tables Vol C Tables 4.2.6.8 and 6.1.1.4'

loop_
_geom_angle_atom_site_label_1
_geom_angle_atom_site_label_2
_geom_angle_atom_site_label_3
_geom_angle
_geom_angle_site_symmetry_1
_geom_angle_site_symmetry_3
_geom_angle_publ_flag
O2 Mn1 Cl1 99.94(10) . . ?
O2 Mn1 O1 93.44(12) . . ?
O2 Mn1 N1 161.07(14) . . ?
O2 Mn1 N2 88.91(12) . . ?
O1 Mn1 Cl1 104.93(11) . . ?
O1 Mn1 N1 89.81(13) . . ?
O1 Mn1 N2 155.62(14) . . ?
N1 Mn1 Cl1 97.22(10) . . ?
N1 Mn1 N2 80.66(13) . . ?
N2 Mn1 Cl1 98.54(10) . . ?
C23 O7 C25 117.3(3) . . ?
C24 O5 C26 116.3(3) . . ?
C13 O2 Mn1 126.5(2) . . ?
C4 O1 Mn1 129.5(2) . . ?
C27 O8 C29 114.8(4) . . ?
C30 O6 C28 111.5(3) . . ?
C17 O4 C18 117.1(4) . . ?
C2 N1 Mn1 127.7(3) . . ?
C2 N1 C1 119.6(3) . . ?
C1 N1 Mn1 112.7(3) . . ?
C11 N2 Mn1 125.7(3) . . ?
C11 N2 C10 119.9(3) . . ?
C10 N2 Mn1 114.4(3) . . ?
C8 O3 C9 117.4(4) . . ?
O5 C24 C23 114.9(4) . . ?
O5 C24 C22 125.3(4) . . ?
C22 C24 C23 119.8(4) . . ?
C16 C12 C11 118.1(3) . . ?
C13 C12 C11 122.0(4) . . ?
C13 C12 C16 119.8(4) . . ?
N1 C2 H2 117.7 . . ?
N1 C2 C3 124.6(4) . . ?
C3 C2 H2 117.7 . . ?
O7 C23 C24 115.8(4) . . ?
O7 C23 C21 125.0(4) . . ?
C21 C23 C24 119.1(4) . . ?
N2 C11 C12 125.2(3) . . ?
N2 C11 H11 117.4 . . ?
C12 C11 H11 117.4 . . ?
O1 C4 C3 124.3(3) . . ?
O1 C4 C5 118.6(4) . . ?
C3 C4 C5 117.0(4) . . ?
C4 C3 C2 122.8(4) . . ?
C4 C3 C7 121.0(4) . . ?
C7 C3 C2 116.2(4) . . ?
C12 C16 H16 119.4 . . ?
C17 C16 C12 121.1(4) . . ?
C17 C16 H16 119.4 . . ?
C3 C7 H7 120.1 . . ?
C8 C7 C3 119.9(4) . . ?
C8 C7 H7 120.1 . . ?
O2 C13 C12 122.9(4) . . ?
O2 C13 C14 119.0(3) . . ?
C14 C13 C12 118.1(4) . . ?
C13 C14 H14 119.0 . . ?
C15 C14 C13 121.9(4) . . ?
C15 C14 H14 119.0 . . ?
O4 C17 C16 116.6(4) . . ?
O4 C17 C15 124.9(4) . . ?
C16 C17 C15 118.4(4) . . ?
C7 C8 O3 124.4(5) . . ?
C7 C8 C6 120.3(4) . . ?
C6 C8 O3 115.3(4) . . ?
N1 C1 H1A 110.2 . . ?
N1 C1 H1B 110.2 . . ?
N1 C1 C10 107.6(3) . . ?
H1A C1 H1B 108.5 . . ?
C10 C1 H1A 110.2 . . ?
C10 C1 H1B 110.2 . . ?
O5 C26 H26A 109.8 . . ?
O5 C26 H26B 109.8 . . ?
O5 C26 C28 109.3(4) . . ?
H26A C26 H26B 108.3 . . ?
C28 C26 H26A 109.8 . . ?
C28 C26 H26B 109.8 . . ?
N2 C10 C1 107.8(3) . . ?
N2 C10 H10A 110.2 . . ?
N2 C10 H10B 110.2 . . ?
C1 C10 H10A 110.2 . . ?
C1 C10 H10B 110.2 . . ?
H10A C10 H10B 108.5 . . ?
C14 C15 C17 120.6(4) . . ?
C14 C15 H15 119.7 . . ?
C17 C15 H15 119.7 . . ?
C24 C22 H22 119.8 . . ?
C24 C22 C20 120.4(5) . . ?
C20 C22 H22 119.8 . . ?
O6 C28 C26 111.3(4) . . ?
O6 C28 H28A 109.4 . . ?
O6 C28 H28B 109.4 . . ?
C26 C28 H28A 109.4 . . ?
C26 C28 H28B 109.4 . . ?
H28A C28 H28B 108.0 . . ?
C8 C6 H6 119.5 . . ?
C8 C6 C5 121.0(4) . . ?
C5 C6 H6 119.5 . . ?
C4 C5 H5 119.6 . . ?
C6 C5 C4 120.8(4) . . ?
C6 C5 H5 119.6 . . ?
O8 C27 H27A 109.5 . . ?
O8 C27 H27B 109.5 . . ?
O8 C27 C25 110.7(4) . . ?
H27A C27 H27B 108.1 . . ?
C25 C27 H27A 109.5 . . ?
C25 C27 H27B 109.5 . . ?
O7 C25 C27 109.1(4) . . ?
O7 C25 H25A 109.9 . . ?
O7 C25 H25B 109.9 . . ?
C27 C25 H25A 109.9 . . ?
C27 C25 H25B 109.9 . . ?
H25A C25 H25B 108.3 . . ?
O8 C29 H29A 108.5 . . ?
O8 C29 H29B 108.5 . . ?
O8 C29 C30 115.3(4) . 2_666 ?
H29A C29 H29B 107.5 . . ?
C30 C29 H29A 108.5 2_666 . ?
C30 C29 H29B 108.5 2_666 . ?
C23 C21 H21 119.9 . . ?
C23 C21 C19 120.3(5) . . ?
C19 C21 H21 119.9 . . ?
O6 C30 C29 110.1(4) . 2_666 ?
O6 C30 H30A 109.6 . . ?
O6 C30 H30B 109.6 . . ?
C29 C30 H30A 109.6 2_666 . ?
C29 C30 H30B 109.6 2_666 . ?
H30A C30 H30B 108.1 . . ?
C22 C20 H20 120.0 . . ?
C19 C20 C22 120.0(5) . . ?
C19 C20 H20 120.0 . . ?
C21 C19 H19 119.8 . . ?
C20 C19 C21 120.4(5) . . ?
C20 C19 H19 119.8 . . ?
O3 C9 H9A 109.5 . . ?
O3 C9 H9B 109.5 . . ?
O3 C9 H9C 109.5 . . ?
H9A C9 H9B 109.5 . . ?
H9A C9 H9C 109.5 . . ?
H9B C9 H9C 109.5 . . ?
O4 C18 H18A 109.5 . . ?
O4 C18 H18B 109.5 . . ?
O4 C18 H18C 109.5 . . ?
H18A C18 H18B 109.5 . . ?
H18A C18 H18C 109.5 . . ?
H18B C18 H18C 109.5 . . ?

loop_
_geom_bond_atom_site_label_1
_geom_bond_atom_site_label_2
_geom_bond_distance
_geom_bond_site_symmetry_2
_geom_bond_publ_flag
Mn1 Cl1 2.3969(12) . ?
Mn1 O2 1.883(3) . ?
Mn1 O1 1.906(3) . ?
Mn1 N1 1.999(3) . ?
Mn1 N2 2.005(3) . ?
O7 C23 1.370(5) . ?
O7 C25 1.429(5) . ?
O5 C24 1.368(5) . ?
O5 C26 1.430(5) . ?
O2 C13 1.360(5) . ?
O1 C4 1.321(5) . ?
O8 C27 1.415(6) . ?
O8 C29 1.419(6) . ?
O6 C28 1.419(5) . ?
O6 C30 1.415(6) . ?
O4 C17 1.361(5) . ?
O4 C18 1.440(6) . ?
N1 C2 1.293(5) . ?
N1 C1 1.471(5) . ?
N2 C11 1.289(5) . ?
N2 C10 1.470(5) . ?
O3 C8 1.394(5) . ?
O3 C9 1.418(8) . ?
C24 C23 1.396(6) . ?
C24 C22 1.387(6) . ?
C12 C11 1.430(5) . ?
C12 C16 1.408(6) . ?
C12 C13 1.401(5) . ?
C2 H2 0.9300 . ?
C2 C3 1.427(5) . ?
C23 C21 1.390(6) . ?
C11 H11 0.9300 . ?
C4 C3 1.403(6) . ?
C4 C5 1.413(6) . ?
C3 C7 1.421(6) . ?
C16 H16 0.9300 . ?
C16 C17 1.368(6) . ?
C7 H7 0.9300 . ?
C7 C8 1.357(6) . ?
C13 C14 1.382(6) . ?
C14 H14 0.9300 . ?
C14 C15 1.365(7) . ?
C17 C15 1.404(6) . ?
C8 C6 1.377(7) . ?
C1 H1A 0.9700 . ?
C1 H1B 0.9700 . ?
C1 C10 1.482(7) . ?
C26 H26A 0.9700 . ?
C26 H26B 0.9700 . ?
C26 C28 1.486(7) . ?
C10 H10A 0.9700 . ?
C10 H10B 0.9700 . ?
C15 H15 0.9300 . ?
C22 H22 0.9300 . ?
C22 C20 1.388(7) . ?
C28 H28A 0.9700 . ?
C28 H28B 0.9700 . ?
C6 H6 0.9300 . ?
C6 C5 1.385(7) . ?
C5 H5 0.9300 . ?
C27 H27A 0.9700 . ?
C27 H27B 0.9700 . ?
C27 C25 1.483(7) . ?
C25 H25A 0.9700 . ?
C25 H25B 0.9700 . ?
C29 H29A 0.9700 . ?
C29 H29B 0.9700 . ?
C29 C30 1.491(7) 2_666 ?
C21 H21 0.9300 . ?
C21 C19 1.390(8) . ?
C30 H30A 0.9700 . ?
C30 H30B 0.9700 . ?
C20 H20 0.9300 . ?
C20 C19 1.364(8) . ?
C19 H19 0.9300 . ?
C9 H9A 0.9600 . ?
C9 H9B 0.9600 . ?
C9 H9C 0.9600 . ?
C18 H18A 0.9600 . ?
C18 H18B 0.9600 . ?
C18 H18C 0.9600 . ?

loop_
_geom_torsion_atom_site_label_1
_geom_torsion_atom_site_label_2
_geom_torsion_atom_site_label_3
_geom_torsion_atom_site_label_4
_geom_torsion
_geom_torsion_site_symmetry_1
_geom_torsion_site_symmetry_2
_geom_torsion_site_symmetry_3
_geom_torsion_site_symmetry_4
_geom_torsion_publ_flag
Mn1 O2 C13 C12 -26.8(5) . . . . ?
Mn1 O2 C13 C14 155.7(3) . . . . ?
Mn1 O1 C4 C3 12.2(6) . . . . ?
Mn1 O1 C4 C5 -169.4(3) . . . . ?
Mn1 N1 C2 C3 2.8(6) . . . . ?
Mn1 N1 C1 C10 39.7(4) . . . . ?
Mn1 N2 C11 C12 5.8(6) . . . . ?
Mn1 N2 C10 C1 29.9(4) . . . . ?
Cl1 Mn1 O2 C13 -66.0(3) . . . . ?
O7 C23 C21 C19 177.2(5) . . . . ?
O5 C24 C23 O7 4.3(5) . . . . ?
O5 C24 C23 C21 -177.1(4) . . . . ?
O5 C24 C22 C20 176.8(4) . . . . ?
O5 C26 C28 O6 -70.8(5) . . . . ?
O2 C13 C14 C15 178.6(4) . . . . ?
O1 Mn1 O2 C13 -171.8(3) . . . . ?
O1 C4 C3 C2 -1.4(6) . . . . ?
O1 C4 C3 C7 177.3(4) . . . . ?
O1 C4 C5 C6 -176.8(4) . . . . ?
O8 C27 C25 O7 -63.2(5) . . . . ?
O4 C17 C15 C14 179.5(4) . . . . ?
N1 Mn1 O2 C13 88.7(5) . . . . ?
N1 C2 C3 C4 -6.1(6) . . . . ?
N1 C2 C3 C7 175.1(4) . . . . ?
N1 C1 C10 N2 -43.5(5) . . . . ?
N2 Mn1 O2 C13 32.5(3) . . . . ?
O3 C8 C6 C5 179.8(4) . . . . ?
C24 O5 C26 C28 -168.1(4) . . . . ?
C24 C23 C21 C19 -1.3(7) . . . . ?
C24 C22 C20 C19 1.7(8) . . . . ?
C12 C16 C17 O4 -178.4(4) . . . . ?
C12 C16 C17 C15 1.2(6) . . . . ?
C12 C13 C14 C15 1.0(6) . . . . ?
C2 N1 C1 C10 -140.8(4) . . . . ?
C2 C3 C7 C8 179.2(4) . . . . ?
C23 O7 C25 C27 -169.1(4) . . . . ?
C23 C24 C22 C20 -2.8(6) . . . . ?
C23 C21 C19 C20 0.2(8) . . . . ?
C11 N2 C10 C1 -150.3(4) . . . . ?
C11 C12 C16 C17 -177.7(4) . . . . ?
C11 C12 C13 O2 -1.1(6) . . . . ?
C11 C12 C13 C14 176.4(4) . . . . ?
C4 C3 C7 C8 0.4(6) . . . . ?
C3 C4 C5 C6 1.6(6) . . . . ?
C3 C7 C8 O3 -179.2(4) . . . . ?
C3 C7 C8 C6 -0.2(6) . . . . ?
C16 C12 C11 N2 -172.5(4) . . . . ?
C16 C12 C13 O2 -177.3(3) . . . . ?
C16 C12 C13 C14 0.2(5) . . . . ?
C16 C17 C15 C14 0.0(6) . . . . ?
C7 C8 C6 C5 0.8(7) . . . . ?
C13 C12 C11 N2 11.2(6) . . . . ?
C13 C12 C16 C17 -1.3(5) . . . . ?
C13 C14 C15 C17 -1.1(7) . . . . ?
C8 C6 C5 C4 -1.5(7) . . . . ?
C1 N1 C2 C3 -176.7(4) . . . . ?
C26 O5 C24 C23 175.5(4) . . . . ?
C26 O5 C24 C22 -4.1(6) . . . . ?
C10 N2 C11 C12 -174.0(4) . . . . ?
C22 C24 C23 O7 -176.1(4) . . . . ?
C22 C24 C23 C21 2.6(6) . . . . ?
C22 C20 C19 C21 -0.4(8) . . . . ?
C28 O6 C30 C29 -175.6(4) . . . 2_666 ?
C5 C4 C3 C2 -179.8(4) . . . . ?
C5 C4 C3 C7 -1.1(6) . . . . ?
C27 O8 C29 C30 -67.2(6) . . . 2_666 ?
C25 O7 C23 C24 -177.7(4) . . . . ?
C25 O7 C23 C21 3.7(6) . . . . ?
C29 O8 C27 C25 -143.0(4) . . . . ?
C30 O6 C28 C26 -139.2(4) . . . . ?
C9 O3 C8 C7 5.9(6) . . . . ?
C9 O3 C8 C6 -173.1(4) . . . . ?
C18 O4 C17 C16 178.1(5) . . . . ?
C18 O4 C17 C15 -1.5(7) . . . . ?
